data_4067574
loop_
_publ_author_name
'Byrne, Lindsay T.'
'Koutsantonis, George A.'
'Sanford, Vanessa'
'Selegue, John P.'
'Schauer, Phil A.'
'Iyer, Ramnath S.'

_publ_section_title
;
 Synthesis and Properties of Ferrocenyl Allenylidene Complexes: X-ray
 Structure of
 [Ru(C&#x2550;C&#x2550;CHFc)(PPh3)2(\h5-C5H5)][PF6]&#x00B7;CH2Cl2
;
_journal_issue 5
_journal_name_full Organometallics
_journal_page_first 1199
_journal_paper_doi 10.1021/om9010214
_journal_volume 29
_journal_year 2010
_chemical_compound_source
;
Synthesized by George Koutsantonis in the lab of J. P. Selegue.
;
_chemical_formula_moiety
;
(C54 H45 Fe P2 Ru 1+), (F6 P 1-), (C H2 Cl2)
;
_chemical_formula_sum 'C55 H47 Cl2 F6 Fe P3 Ru'
_chemical_formula_weight 1142.714
_chemical_name_systematic
;
\h^5^-(cyclopentadienyl)(ferrocenylallenylidene)bis-
(triphenylphosphine)ruthenium(II) hexafluorophosphate
;
_chemical_temperature_decomposition 423.15
_space_group_IT_number 2
_symmetry_cell_setting triclinic
_symmetry_Int_Tables_number 2
_symmetry_space_group_name_Hall '-P 1'
_symmetry_space_group_name_H-M 'P -1'
_atom_sites_solution_hydrogens geom
_atom_sites_solution_primary direct
_atom_sites_solution_secondary difmap
_audit_creation_date 02-10-31
_audit_creation_method manual
_audit_update_record
;
;
_cell_angle_alpha 107.40(3)
_cell_angle_beta 108.26(2)
_cell_angle_gamma 95.83(2)
_cell_formula_units_Z 2
_cell_length_a 14.606(3)
_cell_length_b 15.260(5)
_cell_length_c 12.654(4)
_cell_measurement_reflns_used 25
_cell_measurement_temperature 296(1)
_cell_measurement_theta_max 20.
_cell_measurement_theta_min 3.
_cell_volume 2495.8(14)
_computing_cell_refinement 'CAD4-VAX (ENRAF-Nonius, 1988)'
_computing_data_collection 'CAD4-VAX (ENRAF-Nonius, 1988)'
_computing_structure_refinement 'SHELXL-93 (Sheldrick, 1993)'
_computing_structure_solution 'SHELXTL PC (Sheldrick, 1990)'
_diffrn_ambient_temperature 296(1)
_diffrn_measurement_device 'ENRAF-Nonius CAD4-VAX diffractometer'
_diffrn_measurement_method '\w/2\q scans'
_diffrn_radiation_monochromator graphite
_diffrn_radiation_type 'Mo K\a'
_diffrn_radiation_wavelength 0.71073
_diffrn_reflns_limit_h_max 15
_diffrn_reflns_limit_h_min 0
_diffrn_reflns_limit_k_max 16
_diffrn_reflns_limit_k_min -16
_diffrn_reflns_limit_l_max 13
_diffrn_reflns_limit_l_min -13
_diffrn_reflns_number 6819
_diffrn_reflns_theta_max 22.5
_diffrn_reflns_theta_min 2.0
_diffrn_standards_decay_% 5.2
_diffrn_standards_interval_time 60
_diffrn_standards_number 3
_exptl_absorpt_coefficient_mu 0.85
_exptl_absorpt_correction_type none
_exptl_crystal_colour 'dark green'
_exptl_crystal_density_diffrn 1.521
_exptl_crystal_density_meas ?
_exptl_crystal_description
;
irregular
;
_exptl_crystal_F_000 1160
_exptl_crystal_preparation
;
?
;
_exptl_crystal_size_max 0.6
_exptl_crystal_size_mid 0.4
_exptl_crystal_size_min 0.3
_refine_diff_density_max 0.09
_refine_ls_extinction_method none
_refine_ls_goodness_of_fit_obs 2.90
_refine_ls_hydrogen_treatment riding
_refine_ls_matrix_type full
_refine_ls_number_parameters 617
_refine_ls_number_reflns 5527
_refine_ls_R_factor_obs 0.038
_refine_ls_shift/esd_max 0.08
_refine_ls_structure_factor_coef F
_refine_ls_weighting_details 'w=1/[\s^2^(Fo^2^)+(0.02P)^2^] where P=(Fo^2^+2Fc^2^)/3'
_refine_ls_weighting_scheme calc
_refine_ls_wR_factor_obs 0.049
_reflns_number_observed 5527
_reflns_number_total 6819
_reflns_observed_criterion >3sigma(I)
_cod_data_source_file om9010214_si_002.cif
_cod_data_source_block rufc
_cod_depositor_comments
;
The following automatic conversions were performed:

'_chemical_melting_point' tag was changed to
'_chemical_temperature_decomposition' since the value had been given
as '150_C (decomp)'. The value '150_C (decomp)' was changed to
'423.15' - it was converted from degrees Celsius(C) to Kelvins(K).

Automatic conversion script
Id: cif_fix_values 1715 2011-07-08 13:25:40Z adriana 

The following automatic conversions were performed:

'_exptl_crystal_density_meas' value 'not measured' was changed to '?'
- the value is perceived as not measured.

Automatic conversion script
Id: cif_fix_values 3008 2015-01-20 13:52:24Z robertas 

The following automatic conversions were performed:

'_refine_ls_weighting_scheme' value 'calc
w=1/[\s^2^(Fo^2^)+(0.02P)^2^] where P=(Fo^2^+2Fc^2^)/3' was changed
to 'calc'. New tag '_refine_ls_weighting_details' was created. The
value of the new tag was set to 'w=1/[\s^2^(Fo^2^)+(0.02P)^2^] where
P=(Fo^2^+2Fc^2^)/3'.

Automatic conversion script
Id: cif_fix_values 3143 2015-03-26 13:38:13Z robertas 
;
_cod_original_cell_volume 2495.7(14)
_cod_database_code 4067574

loop_
_symmetry_equiv_pos_as_xyz
'x, y, z'
'-x, -y, -z'

loop_
_atom_site_aniso_label
_atom_site_aniso_U_11
_atom_site_aniso_U_22
_atom_site_aniso_U_33
_atom_site_aniso_U_12
_atom_site_aniso_U_13
_atom_site_aniso_U_23
Ru 0.0369(2) 0.0376(2) 0.0273(2) 0.0014(2) 0.0110(2) 0.0078(2)
Fe 0.0590(5) 0.0457(4) 0.0441(4) 0.0158(4) 0.0236(4) 0.0148(3)
P1 0.0390(7) 0.0372(6) 0.0303(6) 0.0037(5) 0.0127(5) 0.0115(5)
P2 0.0410(7) 0.0394(7) 0.0302(6) 0.0080(5) 0.0155(5) 0.0113(5)
P3 0.058(1) 0.113(1) 0.063(1) 0.017(1) 0.0165(8) 0.018(1)
Cl1 0.213(3) 0.201(3) 0.140(2) 0.088(3) 0.036(2) -0.015(2)
Cl2 0.171(3) 0.152(2) 0.196(3) 0.064(2) 0.078(2) 0.077(2)
F1 0.173(5) 0.258(7) 0.074(3) 0.078(5) 0.017(3) -0.029(4)
F2 0.166(5) 0.197(5) 0.097(3) 0.033(4) 0.048(3) -0.008(3)
F3 0.093(3) 0.154(4) 0.139(4) 0.042(3) 0.030(3) 0.068(3)
F4 0.156(5) 0.315(9) 0.159(5) 0.159(6) 0.028(4) 0.072(5)
F5 0.160(5) 0.184(5) 0.168(5) 0.003(4) 0.051(4) 0.100(4)
F6 0.114(4) 0.236(7) 0.272(8) -0.045(4) 0.064(5) 0.103(6)
C1 0.057(3) 0.033(2) 0.028(2) -0.001(2) 0.010(2) 0.010(2)
C2 0.056(3) 0.049(3) 0.041(3) 0.020(3) 0.025(3) 0.017(2)
C3 0.059(4) 0.056(3) 0.043(3) 0.015(3) 0.025(3) 0.023(3)
C4 0.059(3) 0.051(3) 0.057(3) 0.017(3) 0.033(3) 0.026(3)
C5 0.062(4) 0.054(3) 0.070(4) 0.004(3) 0.030(3) 0.012(3)
C6 0.087(5) 0.054(3) 0.070(4) 0.000(3) 0.037(4) -0.000(3)
C7 0.097(5) 0.049(3) 0.088(4) 0.028(3) 0.061(4) 0.026(3)
C8 0.074(4) 0.060(3) 0.068(4) 0.031(3) 0.040(3) 0.036(3)
C9 0.164(8) 0.123(7) 0.107(6) 0.009(6) 0.045(6) 0.061(5)
C11 0.051(3) 0.040(3) 0.027(2) 0.008(2) 0.015(2) 0.014(2)
C12 0.045(3) 0.053(3) 0.030(2) 0.009(2) 0.010(2) 0.014(2)
C13 0.055(3) 0.069(4) 0.044(3) 0.026(3) 0.025(3) 0.027(3)
C14 0.084(4) 0.054(3) 0.055(3) 0.027(3) 0.040(3) 0.022(3)
C15 0.090(5) 0.032(3) 0.055(3) 0.006(3) 0.034(3) 0.005(2)
C16 0.052(3) 0.046(3) 0.041(3) 0.000(2) 0.018(2) 0.015(2)
C21 0.043(3) 0.037(3) 0.040(3) 0.003(2) 0.012(2) 0.014(2)
C22 0.061(3) 0.050(3) 0.057(3) 0.015(3) 0.027(3) 0.023(3)
C23 0.075(4) 0.044(3) 0.071(4) 0.016(3) 0.024(3) 0.018(3)
C24 0.071(4) 0.045(3) 0.074(4) -0.002(3) 0.012(3) 0.030(3)
C25 0.088(4) 0.062(4) 0.061(3) 0.002(3) 0.035(3) 0.030(3)
C26 0.075(4) 0.047(3) 0.047(3) 0.009(3) 0.032(3) 0.017(2)
C31 0.044(3) 0.033(2) 0.037(3) 0.005(2) 0.008(2) 0.011(2)
C32 0.047(3) 0.045(3) 0.043(3) 0.004(2) 0.015(2) 0.016(2)
C33 0.043(3) 0.054(3) 0.067(4) 0.003(2) 0.017(3) 0.021(3)
C34 0.042(3) 0.053(3) 0.075(4) 0.001(3) -0.002(3) 0.026(3)
C35 0.060(4) 0.061(3) 0.047(3) 0.001(3) -0.001(3) 0.027(3)
C36 0.052(3) 0.056(3) 0.040(3) 0.006(2) 0.011(2) 0.020(2)
C41 0.041(3) 0.052(3) 0.032(2) 0.012(2) 0.015(2) 0.018(2)
C42 0.057(3) 0.063(3) 0.050(3) 0.021(3) 0.026(3) 0.028(3)
C43 0.069(4) 0.086(4) 0.057(3) 0.032(3) 0.029(3) 0.047(3)
C44 0.068(4) 0.094(5) 0.039(3) 0.025(3) 0.016(3) 0.033(3)
C45 0.083(4) 0.079(4) 0.037(3) 0.024(3) 0.023(3) 0.017(3)
C46 0.072(4) 0.058(3) 0.035(3) 0.023(3) 0.022(3) 0.019(2)
C51 0.056(3) 0.047(3) 0.037(3) 0.017(2) 0.020(2) 0.018(2)
C52 0.058(3) 0.064(3) 0.046(3) 0.028(3) 0.025(3) 0.028(3)
C53 0.084(4) 0.099(5) 0.072(4) 0.057(4) 0.050(4) 0.047(4)
C54 0.110(6) 0.081(5) 0.073(4) 0.061(4) 0.044(4) 0.028(4)
C55 0.114(6) 0.048(4) 0.099(5) 0.031(4) 0.047(5) 0.021(3)
C56 0.077(4) 0.050(3) 0.079(4) 0.019(3) 0.037(3) 0.019(3)
C61 0.045(3) 0.036(2) 0.044(3) 0.007(2) 0.019(2) 0.017(2)
C62 0.049(3) 0.058(3) 0.048(3) 0.006(3) 0.021(3) 0.016(2)
C63 0.052(4) 0.085(4) 0.085(4) 0.015(3) 0.035(3) 0.033(4)
C64 0.046(3) 0.074(4) 0.092(5) -0.005(3) 0.014(4) 0.017(4)
C65 0.065(4) 0.065(4) 0.057(4) -0.003(3) 0.005(3) 0.003(3)
C66 0.056(3) 0.052(3) 0.045(3) 0.003(3) 0.016(3) 0.005(2)
C81 0.052(3) 0.076(4) 0.054(3) -0.023(3) 0.009(3) 0.016(3)
C82 0.055(4) 0.045(3) 0.081(4) -0.011(3) 0.007(3) 0.004(3)
C83 0.055(4) 0.082(4) 0.037(3) -0.018(3) 0.005(3) -0.005(3)
C84 0.043(3) 0.079(4) 0.054(3) -0.006(3) -0.007(3) 0.027(3)
C85 0.039(3) 0.073(4) 0.060(4) -0.001(3) 0.012(3) -0.003(3)
C91 0.084(5) 0.098(6) 0.099(6) -0.014(5) 0.003(5) 0.063(5)
C92 0.131(7) 0.087(5) 0.104(6) 0.052(5) 0.086(6) 0.057(5)
C93 0.139(8) 0.092(5) 0.053(4) 0.008(5) 0.008(5) 0.037(4)
C94 0.107(7) 0.145(8) 0.20(1) 0.085(6) 0.097(7) 0.141(8)
C95 0.22(1) 0.050(4) 0.096(6) 0.038(6) 0.104(7) 0.030(4)

loop_
_atom_site_label
_atom_site_type_symbol
_atom_site_fract_x
_atom_site_fract_y
_atom_site_fract_z
_atom_site_B_iso_or_equiv
_atom_site_thermal_displace_type
_atom_site_occupancy
_atom_site_calc_flag
Ru Ru 0.68455(3) 0.21604(2) 0.03140(3) 2.80(1) Uani 1 d
Fe Fe 0.97229(5) 0.07693(5) -0.26816(6) 3.81(3) Uani 1 d
P1 P 0.75298(8) 0.24833(8) 0.2350(1) 2.84(4) Uani 1 d
P2 P 0.74172(9) 0.36490(8) 0.0327(1) 2.88(4) Uani 1 d
P3 P 0.2824(1) 0.2485(1) 0.1261(1) 6.50(7) Uani 1 d
Cl1 Cl 0.3628(3) 0.2467(2) 0.5348(3) 16.3(2) Uani 1 d
Cl2 Cl 0.4208(2) 0.0787(2) 0.4455(3) 13.0(2) Uani 1 d
F1 F 0.2679(4) 0.1903(5) -0.0015(4) 15.3(3) Uani 1 d
F2 F 0.3032(4) 0.3147(4) 0.2547(4) 13.3(3) Uani 1 d
F3 F 0.3724(3) 0.2062(3) 0.1755(4) 10.0(2) Uani 1 d
F4 F 0.1954(4) 0.2907(5) 0.0750(5) 16.7(4) Uani 1 d
F5 F 0.3590(4) 0.3248(4) 0.1185(5) 13.1(3) Uani 1 d
F6 F 0.2128(4) 0.1761(5) 0.1400(7) 16.8(4) Uani 1 d
C1 C 0.7990(4) 0.1783(3) 0.0083(4) 3.3(2) Uani 1 d
C2 C 0.8674(4) 0.1453(3) -0.0188(4) 3.6(2) Uani 1 d
C3 C 0.9469(4) 0.1174(4) -0.0345(4) 3.9(2) Uani 1 d
C4 C 0.9456(4) 0.0425(3) -0.1354(4) 4.0(2) Uani 1 d
C5 C 0.8638(4) -0.0008(4) -0.2447(5) 5.0(2) Uani 1 d
C6 C 0.8984(5) -0.0602(4) -0.3267(5) 5.9(2) Uani 1 d
C7 C 0.9999(5) -0.0526(4) -0.2706(6) 5.5(3) Uani 1 d
C8 C 1.0309(4) 0.0112(4) -0.1532(5) 4.6(2) Uani 1 d
C9 C 0.3926(7) 0.1791(6) 0.4225(7) 10.2(4) Uani 1 d
C11 C 0.7063(3) 0.3377(3) 0.3245(4) 3.1(2) Uani 1 d
C12 C 0.6059(3) 0.3240(3) 0.3035(4) 3.5(2) Uani 1 d
C13 C 0.5668(4) 0.3928(4) 0.3645(4) 4.1(2) Uani 1 d
C14 C 0.6279(5) 0.4757(4) 0.4462(5) 4.7(2) Uani 1 d
C15 C 0.7272(5) 0.4906(3) 0.4686(4) 4.7(2) Uani 1 d
C16 C 0.7670(4) 0.4229(3) 0.4080(4) 3.7(2) Uani 1 d
C21 C 0.7190(3) 0.1423(3) 0.2673(4) 3.2(2) Uani 1 d
C22 C 0.7372(4) 0.0595(3) 0.2029(4) 4.2(2) Uani 1 d
C23 C 0.7178(4) -0.0230(4) 0.2251(5) 5.1(2) Uani 1 d
C24 C 0.6787(4) -0.0227(4) 0.3115(5) 5.2(2) Uani 1 d
C25 C 0.6603(5) 0.0581(4) 0.3744(5) 5.3(2) Uani 1 d
C26 C 0.6796(4) 0.1410(3) 0.3532(4) 4.3(2) Uani 1 d
C31 C 0.8862(3) 0.2758(3) 0.3208(4) 3.2(2) Uani 1 d
C32 C 0.9573(4) 0.2839(3) 0.2715(4) 3.6(2) Uani 1 d
C33 C 1.0560(4) 0.2972(3) 0.3372(5) 4.4(2) Uani 1 d
C34 C 1.0853(4) 0.3028(4) 0.4534(5) 4.9(2) Uani 1 d
C35 C 1.0160(4) 0.2950(4) 0.5049(4) 4.8(2) Uani 1 d
C36 C 0.9175(4) 0.2814(3) 0.4396(4) 4.0(2) Uani 1 d
C41 C 0.7118(3) 0.3600(3) -0.1224(4) 3.2(2) Uani 1 d
C42 C 0.6787(4) 0.4306(4) -0.1599(4) 4.1(2) Uani 1 d
C43 C 0.6541(4) 0.4222(4) -0.2794(5) 5.0(2) Uani 1 d
C44 C 0.6630(4) 0.3452(4) -0.3585(4) 5.1(2) Uani 1 d
C45 C 0.6962(4) 0.2737(4) -0.3228(4) 5.3(2) Uani 1 d
C46 C 0.7213(4) 0.2812(3) -0.2047(4) 4.2(2) Uani 1 d
C51 C 0.6892(4) 0.4618(3) 0.0962(4) 3.5(2) Uani 1 d
C52 C 0.6053(4) 0.4432(4) 0.1189(4) 4.1(2) Uani 1 d
C53 C 0.5607(5) 0.5141(5) 0.1624(5) 5.7(3) Uani 1 d
C54 C 0.6013(6) 0.6056(5) 0.1840(6) 6.5(3) Uani 1 d
C55 C 0.6846(6) 0.6256(4) 0.1612(6) 6.7(3) Uani 1 d
C56 C 0.7302(4) 0.5555(4) 0.1173(5) 5.3(2) Uani 1 d
C61 C 0.8743(3) 0.4155(3) 0.1001(4) 3.2(2) Uani 1 d
C62 C 0.9355(4) 0.3928(3) 0.0371(4) 4.1(2) Uani 1 d
C63 C 1.0357(4) 0.4265(4) 0.0900(6) 5.6(2) Uani 1 d
C64 C 1.0772(4) 0.4848(4) 0.2064(6) 6.1(3) Uani 1 d
C65 C 1.0173(5) 0.5084(4) 0.2695(5) 5.7(2) Uani 1 d
C66 C 0.9163(4) 0.4744(3) 0.2185(4) 4.4(2) Uani 1 d
C81 C 0.5485(4) 0.1197(4) 0.0132(5) 5.3(2) Uani 1 d
C82 C 0.5877(4) 0.0721(4) -0.0689(6) 5.6(2) Uani 1 d
C83 C 0.5829(4) 0.1202(5) -0.1488(4) 5.5(2) Uani 1 d
C84 C 0.5409(4) 0.1966(4) -0.1146(5) 5.1(2) Uani 1 d
C85 C 0.5177(4) 0.1960(4) -0.0162(5) 5.2(2) Uani 1 d
C91 C 1.0774(6) 0.1839(6) -0.2455(8) 7.6(3) Uani 1 d
C92 C 1.0475(7) 0.1213(5) -0.3586(8) 7.0(4) Uani 1 d
C93 C 0.9511(8) 0.1157(5) -0.4124(6) 7.9(3) Uani 1 d
C94 C 0.9192(7) 0.1761(8) -0.332(1) 9.3(5) Uani 1 d
C95 C 1.000(1) 0.2175(5) -0.2295(8) 8.7(5) Uani 1 d
H3 H 1.008(4) 0.158(3) 0.025(4) 4.(1) Uiso 1 d
H5 H 0.794768 0.008894 -0.260644 6.00 Uiso 1 d
H6 H 0.857371 -0.100807 -0.410405 6.9 Uiso 1 d
H7 H 1.043086 -0.086859 -0.307965 6.6 Uiso 1 d
H8 H 1.099672 0.031026 -0.093242 5.6 Uiso 1 d
H12 H 0.560948 0.263758 0.243522 4.4 Uiso 1 d
H13 H 0.494302 0.381690 0.348784 5.1 Uiso 1 d
H14 H 0.599873 0.525524 0.489449 5.7 Uiso 1 d
H15 H 0.771491 0.550867 0.529360 5.7 Uiso 1 d
H16 H 0.839533 0.435166 0.424180 4.7 Uiso 1 d
H22 H 0.764576 0.058989 0.139643 5.2 Uiso 1 d
H23 H 0.732075 -0.082208 0.178887 6.1 Uiso 1 d
H24 H 0.663978 -0.081820 0.327562 6.2 Uiso 1 d
H25 H 0.632375 0.057987 0.437088 6.3 Uiso 1 d
H26 H 0.664966 0.199705 0.400017 5.3 Uiso 1 d
H32 H 0.936779 0.280127 0.186835 4.6 Uiso 1 d
H33 H 1.106328 0.302677 0.299881 5.4 Uiso 1 d
H34 H 1.156938 0.312565 0.500941 5.9 Uiso 1 d
H35 H 1.037443 0.299369 0.589835 5.8 Uiso 1 d
H36 H 0.867497 0.275311 0.477300 5.0 Uiso 1 d
H42 H 0.672274 0.488337 -0.101650 5.2 Uiso 1 d
H43 H 0.629666 0.473833 -0.305955 6.0 Uiso 1 d
H44 H 0.645530 0.339933 -0.443482 6.1 Uiso 1 d
H45 H 0.702109 0.216295 -0.382000 6.3 Uiso 1 d
H46 H 0.746516 0.229619 -0.178756 5.2 Uiso 1 d
H52 H 0.575401 0.376678 0.103755 5.1 Uiso 1 d
H53 H 0.499078 0.498678 0.177962 6.7 Uiso 1 d
H54 H 0.569944 0.657388 0.216321 7.5 Uiso 1 d
H55 H 0.713589 0.692455 0.176631 7.7 Uiso 1 d
H56 H 0.791339 0.571353 0.100911 6.3 Uiso 1 d
H62 H 0.906514 0.351283 -0.048443 5.1 Uiso 1 d
H63 H 1.078938 0.408257 0.043092 6.6 Uiso 1 d
H64 H 1.150245 0.509601 0.244576 7.2 Uiso 1 d
H65 H 1.047071 0.551237 0.354435 6.7 Uiso 1 d
H66 H 0.873705 0.492042 0.266328 5.4 Uiso 1 d
H81 H 0.543237 0.102294 0.081556 6.3 Uiso 1 d
H82 H 0.614487 0.014139 -0.070641 6.6 Uiso 1 d
H83 H 0.605507 0.102634 -0.217710 6.5 Uiso 1 d
H84 H 0.529331 0.244288 -0.154242 6.1 Uiso 1 d
H85 H 0.484963 0.241618 0.025783 6.2 Uiso 1 d
H91 H 1.145709 0.201689 -0.184708 8.6 Uiso 1 d
H92 H 1.090225 0.085699 -0.395286 8.0 Uiso 1 d
H93 H 0.909418 0.075227 -0.495946 8.9 Uiso 1 d
H94 H 0.850679 0.186907 -0.345712 10.3 Uiso 1 d
H95 H 1.000413 0.265247 -0.155014 9.7 Uiso 1 d
H98 H 0.450920 0.215771 0.417640 11.1 Uiso 1 d
H99 H 0.335175 0.161837 0.346176 11.1 Uiso 1 d

loop_
_atom_type_symbol
_atom_type_description
_atom_type_scat_dispersion_real
_atom_type_scat_dispersion_imag
_atom_type_scat_source
C C 0.0033 0.0016 'International Tables Vol C Tables 4.2.6.8 and 6.1.1.4'
H H 0.0000 0.0000 'International Tables Vol C Tables 4.2.6.8 and 6.1.1.4'
Cl Cl 0.1484 0.1585 'International Tables Vol C Tables 4.2.6.8 and 6.1.1.4'
F F 0.0171 0.0103 'International Tables Vol C Tables 4.2.6.8 and 6.1.1.4'
Fe Fe 0.3463 0.8444 'International Tables Vol C Tables 4.2.6.8 and 6.1.1.4'
P P 0.1023 0.0942 'International Tables Vol C Tables 4.2.6.8 and 6.1.1.4'
Ru Ru -1.2594 0.8363 'International Tables Vol C Tables 4.2.6.8 and 6.1.1.4'

loop_
_geom_angle_atom_site_label_1
_geom_angle_atom_site_label_2
_geom_angle_atom_site_label_3
_geom_angle
_geom_angle_publ_flag
C1 Ru P1 92.1(1) no
C1 Ru P2 89.8(1) no
P1 Ru P2 97.50(3) no
C11 P1 C31 103.9(2) no
C11 P1 C21 103.8(2) no
C11 P1 Ru 114.8(1) no
C31 P1 C21 97.9(2) no
C31 P1 Ru 124.4(2) no
C21 P1 Ru 109.2(1) no
C51 P2 C61 102.7(2) no
C51 P2 C41 103.2(2) no
C51 P2 Ru 118.4(2) no
C61 P2 C41 102.8(2) no
C61 P2 Ru 118.8(1) no
C41 P2 Ru 108.8(1) no
F6 P3 F1 94.8(4) no
F6 P3 F4 89.8(4) no
F6 P3 F2 90.3(4) no
F6 P3 F3 91.6(3) no
F6 P3 F5 176.9(4) no
F1 P3 F4 87.7(3) no
F1 P3 F2 174.9(4) no
F1 P3 F3 91.1(3) no
F1 P3 F5 87.5(4) no
F4 P3 F2 92.1(3) no
F4 P3 F3 178.3(4) no
F4 P3 F5 92.4(4) no
F2 P3 F3 88.9(3) no
F2 P3 F5 87.4(3) no
F3 P3 F5 86.2(3) no
C2 C1 Ru 172.7(4) no
C1 C2 C3 173.1(5) no
H3 C3 C2 113.2(28) no
H3 C3 C4 121.6(28) no
C2 C3 C4 124.8(5) no
C5 C4 C3 125.8(5) no
C5 C4 C8 107.7(5) no
C3 C4 C8 125.4(5) no
C6 C5 C4 107.4(5) no
C7 C6 C5 108.7(5) no
C6 C7 C8 108.8(5) no
C7 C8 C4 107.5(5) no
Cl1 C9 Cl2 111.0(5) no
C82 C81 C85 108.5(5) no
C81 C82 C83 107.7(5) no
C84 C83 C82 107.5(5) no
C83 C84 C85 108.9(5) no
C84 C85 C81 107.3(5) no
C95 C91 C92 108.4(7) no
C93 C92 C91 108.3(7) no
C92 C93 C94 108.0(7) no
C95 C94 C93 106.5(7) no
C91 C95 C94 108.8(7) no
C12 C11 C16 118.0(4) no
C12 C11 P1 119.3(3) no
C16 C11 P1 122.5(4) no
C11 C12 C13 121.1(4) no
C14 C13 C12 119.7(5) no
C15 C14 C13 120.2(5) no
C14 C15 C16 120.6(5) no
C15 C16 C11 120.3(5) no
C26 C21 C22 118.6(4) no
C26 C21 P1 124.3(3) no
C22 C21 P1 117.1(3) no
C21 C22 C23 120.9(5) no
C24 C23 C22 119.5(5) no
C25 C24 C23 119.8(5) no
C24 C25 C26 121.2(5) no
C21 C26 C25 120.0(5) no
C32 C31 C36 118.0(4) no
C32 C31 P1 123.2(3) no
C36 C31 P1 118.6(4) no
C33 C32 C31 121.1(4) no
C34 C33 C32 120.2(5) no
C33 C34 C35 120.0(5) no
C36 C35 C34 120.0(5) no
C35 C36 C31 120.8(5) no
C42 C41 C46 118.7(4) no
C42 C41 P2 122.5(3) no
C46 C41 P2 118.8(3) no
C41 C42 C43 120.4(5) no
C44 C43 C42 120.4(5) no
C43 C44 C45 120.2(5) no
C44 C45 C46 120.0(5) no
C41 C46 C45 120.3(5) no
C52 C51 C56 118.7(5) no
C52 C51 P2 119.7(4) no
C56 C51 P2 121.6(4) no
C51 C52 C53 121.7(5) no
C54 C53 C52 119.6(6) no
C55 C54 C53 119.6(5) no
C54 C55 C56 121.6(6) no
C55 C56 C51 118.9(5) no
C62 C61 C66 118.5(4) no
C62 C61 P2 121.0(3) no
C66 C61 P2 120.4(4) no
C63 C62 C61 120.9(5) no
C64 C63 C62 120.7(5) no
C65 C64 C63 118.9(5) no
C64 C65 C66 121.3(5) no
C65 C66 C61 119.6(5) no

loop_
_geom_bond_atom_site_label_1
_geom_bond_atom_site_label_2
_geom_bond_distance
_geom_bond_publ_flag
Ru C1 1.901(5) no
Ru C83 2.233(5) no
Ru C82 2.239(5) no
Ru C84 2.240(5) no
Ru C81 2.254(5) no
Ru C85 2.284(5) no
Ru P1 2.325(1) no
Ru P2 2.333(1) no
Fe C91 2.010(7) no
Fe C92 2.019(6) no
Fe C95 2.020(7) no
Fe C93 2.026(6) no
Fe C94 2.027(6) no
Fe C8 2.030(5) no
Fe C5 2.032(5) no
Fe C4 2.036(5) no
Fe C7 2.050(5) no
Fe C6 2.051(6) no
P1 C11 1.831(4) no
P1 C31 1.838(5) no
P1 C21 1.842(4) no
P2 C51 1.824(5) no
P2 C61 1.828(4) no
P2 C41 1.848(4) no
P3 F6 1.512(6) no
P3 F1 1.526(5) no
P3 F4 1.531(5) no
P3 F2 1.550(5) no
P3 F3 1.560(4) no
P3 F5 1.577(5) no
Cl1 C9 1.697(9) no
Cl2 C9 1.710(9) no
C1 C2 1.258(6) no
C2 C3 1.328(7) no
C3 H3 0.962(47) no
C3 C4 1.429(7) no
C4 C5 1.426(7) no
C4 C8 1.437(7) no
C5 C6 1.419(8) no
C6 C7 1.403(8) no
C7 C8 1.409(8) no
C81 C82 1.393(8) no
C81 C85 1.398(8) no
C82 C83 1.405(8) no
C83 C84 1.390(8) no
C84 C85 1.392(8) no
C91 C95 1.339(11) no
C91 C92 1.364(10) no
C92 C93 1.339(10) no
C93 C94 1.390(11) no
C94 C95 1.364(12) no
C11 C12 1.388(6) no
C11 C16 1.397(6) no
C12 C13 1.393(6) no
C13 C14 1.370(7) no
C14 C15 1.368(8) no
C15 C16 1.385(7) no
C21 C26 1.385(6) no
C21 C22 1.385(6) no
C22 C23 1.390(7) no
C23 C24 1.382(8) no
C24 C25 1.357(8) no
C25 C26 1.388(7) no
C31 C32 1.381(6) no
C31 C36 1.400(6) no
C32 C33 1.378(7) no
C33 C34 1.370(7) no
C34 C35 1.376(8) no
C35 C36 1.375(7) no
C41 C42 1.375(6) no
C41 C46 1.387(6) no
C42 C43 1.402(7) no
C43 C44 1.345(7) no
C44 C45 1.377(7) no
C45 C46 1.388(6) no
C51 C52 1.366(7) no
C51 C56 1.404(7) no
C52 C53 1.381(7) no
C53 C54 1.371(9) no
C54 C55 1.362(9) no
C55 C56 1.384(8) no
C61 C62 1.379(6) no
C61 C66 1.391(6) no
C62 C63 1.371(7) no
C63 C64 1.369(8) no
C64 C65 1.365(8) no
C65 C66 1.381(7) no
